data_7704716
loop_
_publ_author_name
'Zhang, Qiuyue'
'Wu, Ningning'
'Xiang, Junfeng'
'Solan, Gregory A.'
'Suo, Hongyi'
'Ma, Yanping'
'Liang, Tongling'
'Sun, Wen-Hua'

_publ_section_title
;
 Bis-cycloheptyl-fused bis(imino)pyridine-cobalt catalysts for PE wax
 formation: positive effects of fluoride substitution on catalytic
 performance and thermal stability.
;
_journal_issue 27
_journal_name_full 'Dalton transactions (Cambridge, England : 2003)'
_journal_page_first 9425
_journal_page_last 9437
_journal_paper_doi 10.1039/d0dt01876g
_journal_volume 49
_journal_year 2020
_chemical_formula_moiety 'C81 H60 Cl Co F10 N3 O2'
_chemical_formula_sum 'C81 H60 Cl Co F10 N3 O2'
_chemical_formula_weight 1391.70
_space_group_crystal_system monoclinic
_space_group_IT_number 14
_space_group_name_Hall '-P 2ybc'
_space_group_name_H-M_alt 'P 1 21/c 1'
_atom_sites_solution_hydrogens geom
_atom_sites_solution_primary iterative
_audit_creation_date 2020-01-30
_audit_creation_method
;
Olex2 1.2
(compiled 2018.05.29 svn.r3508 for OlexSys, GUI svn.r5506)
;
_audit_update_record
;
2020-04-21 deposited with the CCDC.	2020-06-26 downloaded from the CCDC.
;
_cell_angle_alpha 90
_cell_angle_beta 116.265(2)
_cell_angle_gamma 90
_cell_formula_units_Z 4
_cell_length_a 18.5816(3)
_cell_length_b 27.4361(2)
_cell_length_c 16.5226(3)
_cell_measurement_reflns_used 20584
_cell_measurement_temperature 169.99(11)
_cell_measurement_theta_max 75.0100
_cell_measurement_theta_min 3.0780
_cell_volume 7553.7(2)
_computing_cell_refinement 'CrysAlisPro 1.171.40.14e (Rigaku OD, 2018)'
_computing_data_collection 'CrysAlisPro 1.171.40.14e (Rigaku OD, 2018)'
_computing_data_reduction 'CrysAlisPro 1.171.40.14e (Rigaku OD, 2018)'
_computing_molecular_graphics 'Olex2 (Dolomanov et al., 2009)'
_computing_publication_material 'Olex2 (Dolomanov et al., 2009)'
_computing_structure_refinement 'ShelXL (Sheldrick, 2015)'
_computing_structure_solution 'olex2.solve (Bourhis et al., 2015)'
_diffrn_ambient_environment N~2~
_diffrn_ambient_temperature 169.99(11)
_diffrn_detector 'CCD plate'
_diffrn_detector_type HyPix
_diffrn_measured_fraction_theta_full 0.964
_diffrn_measured_fraction_theta_max 0.922
_diffrn_measurement_details
;
List of Runs (angles in degrees, time in seconds):

  # Type    Start    End  Width  t~exp~   \w     \q     \k     \f   Frames
#--------------------------------------------------------------------------
  1  \w    -41.00 -16.00   0.50    2.00    --  -47.20  20.00-155.00   50
  2  \w    -64.00 -31.00   0.50    6.00    --  -99.00  77.00-150.00   66
  3  \w   -105.00 -80.00   0.50    6.00    --  -99.00  20.00-155.00   50
  4  \w   -122.00 -35.00   0.50    2.00    --  -47.20 -20.00  37.00  174
  5  \w     35.00 104.00   0.50    2.00    --   47.20  20.00-155.00  138
  6  \w     93.00 167.00   0.50    6.00    --  103.25  20.00-155.00  148
  7  \w     91.00 155.00   0.50    6.00    --  103.25  45.00-120.00  128
  8  \w     92.00 164.00   0.50    6.00    --  103.25  15.00 -30.00  144
  9  \w     80.00 105.00   0.50    6.00    --  103.25 -94.00   0.00   50
 10  \w     79.00 108.00   0.50    6.00    --  103.25-125.00 -30.00   58
 11  \w     50.00 103.00   0.50    6.00    --  103.25 -94.00  90.00  106
 12  \w     33.00  71.00   0.50    6.00    --  103.25 -94.00   0.00   76
 13  \w     32.00  71.00   0.50    6.00    --  103.25-125.00 -30.00   78
 14  \w     17.00  91.00   0.50    2.00    --   47.20-125.00 -30.00  148
 15  \w     28.00 105.00   0.50    6.00    --  103.25 -20.00  37.00  154
 16  \w     -9.00  50.00   0.50    2.00    --   47.20 -20.00  37.00  118
 17  \w   -115.00 -26.00   0.50    6.00    --  -99.00  61.00  60.00  178
 18  \w   -127.00-102.00   0.50    6.00    --  -99.00 -20.00  37.00   50
;
_diffrn_measurement_device 'four-circle diffractometer'
_diffrn_measurement_device_type 'XtaLAB Synergy R, HyPix'
_diffrn_measurement_method '\w scans'
_diffrn_orient_matrix_type 'CrysAlisPro convention (1999,Acta A55,543-557)'
_diffrn_orient_matrix_UB_11 0.0124986000
_diffrn_orient_matrix_UB_12 -0.0154821000
_diffrn_orient_matrix_UB_13 0.0949630000
_diffrn_orient_matrix_UB_21 -0.0210424000
_diffrn_orient_matrix_UB_22 -0.0529610000
_diffrn_orient_matrix_UB_23 -0.0329242000
_diffrn_orient_matrix_UB_31 0.0891538000
_diffrn_orient_matrix_UB_32 -0.0103897000
_diffrn_orient_matrix_UB_33 0.0265978000
_diffrn_radiation_monochromator mirror
_diffrn_radiation_probe x-ray
_diffrn_radiation_type CuK\a
_diffrn_radiation_wavelength 1.54184
_diffrn_reflns_av_R_equivalents 0.0501
_diffrn_reflns_av_unetI/netI 0.0349
_diffrn_reflns_Laue_measured_fraction_full 0.964
_diffrn_reflns_Laue_measured_fraction_max 0.922
_diffrn_reflns_limit_h_max 21
_diffrn_reflns_limit_h_min -19
_diffrn_reflns_limit_k_max 34
_diffrn_reflns_limit_k_min -34
_diffrn_reflns_limit_l_max 20
_diffrn_reflns_limit_l_min -20
_diffrn_reflns_number 48495
_diffrn_reflns_point_group_measured_fraction_full 0.964
_diffrn_reflns_point_group_measured_fraction_max 0.922
_diffrn_reflns_theta_full 67.684
_diffrn_reflns_theta_max 75.639
_diffrn_reflns_theta_min 2.652
_diffrn_source 'Rotating-anode X-ray tube'
_diffrn_source_type 'PhotonJet R (Cu) X-ray Source'
_exptl_absorpt_coefficient_mu 2.704
_exptl_absorpt_correction_T_max 1.00000
_exptl_absorpt_correction_T_min 0.71121
_exptl_absorpt_correction_type multi-scan
_exptl_absorpt_process_details
;
CrysAlisPro 1.171.40.14e (Rigaku Oxford Diffraction, 2018)
Empirical absorption correction using spherical harmonics,
 implemented in SCALE3 ABSPACK scaling algorithm.
;
_exptl_crystal_colour brown
_exptl_crystal_colour_primary brown
_exptl_crystal_density_diffrn 1.224
_exptl_crystal_description block
_exptl_crystal_F_000 2868
_exptl_crystal_size_max 0.519
_exptl_crystal_size_mid 0.256
_exptl_crystal_size_min 0.089
_refine_diff_density_max 0.548
_refine_diff_density_min -0.392
_refine_diff_density_rms 0.063
_refine_ls_extinction_method none
_refine_ls_goodness_of_fit_ref 1.049
_refine_ls_hydrogen_treatment constr
_refine_ls_matrix_type full
_refine_ls_number_parameters 1173
_refine_ls_number_reflns 14476
_refine_ls_number_restraints 867
_refine_ls_restrained_S_all 1.044
_refine_ls_R_factor_all 0.1508
_refine_ls_R_factor_gt 0.1101
_refine_ls_shift/su_max 0.000
_refine_ls_shift/su_mean 0.000
_refine_ls_structure_factor_coef Fsqd
_refine_ls_weighting_details 'w=1/[\s^2^(Fo^2^)+(0.1102P)^2^+18.2135P] where P=(Fo^2^+2Fc^2^)/3'
_refine_ls_weighting_scheme calc
_refine_ls_wR_factor_gt 0.2728
_refine_ls_wR_factor_ref 0.3026
_reflns_Friedel_coverage 0.000
_reflns_number_gt 9558
_reflns_number_total 14476
_reflns_threshold_expression 'I > 2\s(I)'
_cod_data_source_file d0dt01876g2.cif
_cod_data_source_block Co5-1
_cod_depositor_comments 'Adding full bibliography for 7704715--7704718.cif.'
_cod_database_code 7704716
_shelx_shelxl_version_number 2017/1
_chemical_oxdiff_formula CHNOClCo
_chemical_oxdiff_usercomment 'C H N Co Cl F O'
_shelx_space_group_comment
;
The symmetry employed for this shelxl refinement is uniquely defined
by the following loop, which should always be used as a source of
symmetry information in preference to the above space-group names.
They are only intended as comments.
;
_reflns_odcompleteness_completeness 96.43
_reflns_odcompleteness_iscentric 1
_reflns_odcompleteness_theta 66.97
_olex2_refinement_description
;
1. Fixed Uiso
 At 1.2 times of:
  All C(H) groups, All C(H,H) groups
 At 1.5 times of:
  All C(H,H,H) groups
2. Restrained distances
 C2-C1 = C8-C9 = C10-C9 = C11-C10 = C12-C11 = C13-C12
 1.54 with sigma of 0.01
 C69-C68 = C73-C68 = C73-C72 = C72-C71 = C71-C70 = C70-C69
 1.39 with sigma of 0.01
 C4A-C3A = C3A-C2A = C5A-C4A = C6A-C5A = C7A-C6A = C9A-C10A = C11A-C10A = C12A-
 C11A = C13A-C12A = C13-C13A
 1.54 with sigma of 0.01
 C53A-C48A = C49A-C48A = C50A-C49A = C51A-C50A = C52A-C51A = C53A-C52A
 1.39 with sigma of 0.01
 F1A-C49A
 1.34 with sigma of 0.01
 C73A-C68A = C69A-C68A = C73A-C72A = C72A-C71A = C71A-C70A = C70A-C69A
 1.39 with sigma of 0.01
 F5A-C71A
 1.34 with sigma of 0.01
 C11A-C9A
 2.5 with sigma of 0.02
 C10A-C12A
 2.5 with sigma of 0.02
3. Rigid bond restraints
 O2, C80
 with sigma for 1-2 distances of 0.01 and sigma for 1-3 distances of 0.01
4. Uiso/Uaniso restraints and constraints
F1 \\sim N1 \\sim C50 \\sim C15 \\sim C1 \\sim C16 \\sim C12 \\sim C6 \\sim C53
\\sim C8 \\sim C68 \\sim F5 \\sim C9 \\sim C52 \\sim C2 \\sim C69 \\sim C5
\\sim C4 \\sim C70 \\sim C73 \\sim C74 \\sim C67 \\sim C3 \\sim C51 \\sim C72
\\sim C71 \\sim C11 \\sim C10 \\sim C75 \\sim C76 \\sim C7 \\sim C49: within
1.7A with sigma of 0.02 and sigma for terminal atoms of 0.04
C2A \\sim C3A \\sim C4A \\sim C5A \\sim C6A \\sim C7A \\sim C8A \\sim C9A \\sim
C1A \\sim C10A \\sim C11A \\sim C12A \\sim C13A \\sim N1A \\sim C48A \\sim C53A
\\sim C52A \\sim C49A \\sim C51A \\sim C50A \\sim F1A \\sim C67A \\sim C74A
\\sim C75A \\sim C76A \\sim C68A \\sim C69A \\sim C70A \\sim C71A \\sim F5A
\\sim C72A \\sim C73A: within 1.7A with sigma of 0.02 and sigma for terminal
atoms of 0.04
Uanis(C13) \\sim Ueq, Uanis(C12) \\sim Ueq, Uanis(C9) \\sim Ueq, Uanis(C11)
\\sim Ueq, Uanis(C10) \\sim Ueq, Uanis(C10A) \\sim Ueq, Uanis(C11A) \\sim Ueq,
Uanis(C12A) \\sim Ueq, Uanis(C13A) \\sim Ueq, Uanis(N2) \\sim Ueq, Uanis(C14)
\\sim Ueq, Uanis(C15) \\sim Ueq, Uanis(C6) \\sim Ueq, Uanis(C8) \\sim Ueq,
Uanis(C5) \\sim Ueq, Uanis(C7) \\sim Ueq, Uanis(C5A) \\sim Ueq, Uanis(C6A)
\\sim Ueq, Uanis(C7A) \\sim Ueq, Uanis(C8A) \\sim Ueq, Uanis(C1A) \\sim Ueq,
Uanis(F6) \\sim Ueq, Uanis(C1) \\sim Ueq, Uanis(C2) \\sim Ueq, Uanis(C4) \\sim
Ueq, Uanis(C3) \\sim Ueq, Uanis(C2A) \\sim Ueq, Uanis(C3A) \\sim Ueq,
Uanis(C4A) \\sim Ueq, Uanis(N1A) \\sim Ueq, Uanis(C78) \\sim Ueq, Uanis(C79)
\\sim Ueq, Uanis(F4) \\sim Ueq, Uanis(C68) \\sim Ueq, Uanis(F5) \\sim Ueq,
Uanis(C77) \\sim Ueq, Uanis(C69) \\sim Ueq, Uanis(C70) \\sim Ueq, Uanis(C73)
\\sim Ueq, Uanis(C74) \\sim Ueq, Uanis(C67) \\sim Ueq, Uanis(C72) \\sim Ueq,
Uanis(C71) \\sim Ueq, Uanis(C75) \\sim Ueq, Uanis(C76) \\sim Ueq, Uanis(C67A)
\\sim Ueq, Uanis(C74A) \\sim Ueq, Uanis(C68A) \\sim Ueq, Uanis(C69A) \\sim Ueq,
Uanis(C70A) \\sim Ueq, Uanis(C71A) \\sim Ueq, Uanis(F5A) \\sim Ueq, Uanis(C72A)
\\sim Ueq, Uanis(C73A) \\sim Ueq, Uanis(F1) \\sim Ueq, Uanis(C50) \\sim Ueq,
Uanis(C53) \\sim Ueq, Uanis(C52) \\sim Ueq, Uanis(C51) \\sim Ueq, Uanis(C49)
\\sim Ueq, Uanis(C53A) \\sim Ueq, Uanis(C52A) \\sim Ueq, Uanis(C49A) \\sim Ueq,
Uanis(C51A) \\sim Ueq, Uanis(C50A) \\sim Ueq, Uanis(F1A) \\sim Ueq, Uanis(C75A)
\\sim Ueq, Uanis(C48A) \\sim Ueq, Uanis(C16) \\sim Ueq, Uanis(C76A) \\sim Ueq,
Uanis(C9A) \\sim Ueq: with sigma of 0.01 and sigma for terminal atoms of 0.02
5. Others
 Sof(H54A)=Sof(H79A)=Sof(C2A)=Sof(C3A)=Sof(H3AA)=Sof(H3AB)=Sof(C4A)=Sof(H4AA)=
 Sof(H4AB)=Sof(C5A)=Sof(H5AA)=Sof(H5AB)=Sof(C6A)=Sof(H6AA)=Sof(H6AB)=Sof(C7A)=
 Sof(C8A)=Sof(H8A)=Sof(C9A)=Sof(C1A)=Sof(C10A)=Sof(H10C)=Sof(H10D)=Sof(C11A)=
 Sof(H11C)=Sof(H11D)=Sof(C12A)=Sof(H12C)=Sof(H12D)=Sof(C13A)=Sof(H13C)=
 Sof(H13D)=Sof(N1A)=Sof(C48A)=Sof(C53A)=Sof(C52A)=Sof(H52A)=Sof(C49A)=Sof(C51A)=
 Sof(C50A)=Sof(H50A)=Sof(F1A)=Sof(C67A)=Sof(H67A)=Sof(C74A)=Sof(C75A)=Sof(H75A)=
 Sof(C76A)=Sof(H76A)=Sof(C68A)=Sof(C69A)=Sof(H69A)=Sof(C70A)=Sof(H70A)=
 Sof(C71A)=Sof(F5A)=Sof(C72A)=Sof(H72A)=Sof(C73A)=Sof(H73A)=1-FVAR(1)
 Sof(F1)=Sof(N1)=Sof(C50)=Sof(H50)=Sof(C15)=Sof(C1)=Sof(C16)=Sof(C12)=
 Sof(H12a)=Sof(H12b)=Sof(C6)=Sof(H54)=Sof(H79)=Sof(C53)=Sof(C8)=Sof(C68)=
 Sof(F5)=Sof(C9)=Sof(H9a)=Sof(H9b)=Sof(C52)=Sof(H52)=Sof(C2)=Sof(H2a)=Sof(H2b)=
 Sof(C69)=Sof(H69)=Sof(C5)=Sof(H5a)=Sof(H5b)=Sof(C4)=Sof(H4a)=Sof(H4b)=Sof(C70)=
 Sof(H70)=Sof(C73)=Sof(H73)=Sof(C74)=Sof(C67)=Sof(H67)=Sof(C3)=Sof(H3a)=
 Sof(H3b)=Sof(C51)=Sof(C72)=Sof(H72)=Sof(C71)=Sof(C11)=Sof(H11a)=Sof(H11b)=
 Sof(C10)=Sof(H10a)=Sof(H10b)=Sof(C75)=Sof(H75)=Sof(C76)=Sof(H76)=Sof(C7)=
 Sof(H7)=Sof(C49)=FVAR(1)
6.a Ternary CH refined with riding coordinates:
 C36(H36), C23(H23), C54(H54), C54(H54A), C67(H67), C67A(H67A)
6.b Secondary CH2 refined with riding coordinates:
 C12(H12a,H12b), C9(H9a,H9b), C2(H2a,H2b), C5(H5a,H5b), C4(H4a,H4b), C3(H3a,
 H3b), C11(H11a,H11b), C10(H10a,H10b), C3A(H3AA,H3AB), C4A(H4AA,H4AB), C5A(H5AA,
 H5AB), C6A(H6AA,H6AB), C10A(H10C,H10D), C11A(H11C,H11D), C12A(H12C,H12D),
 C13A(H13C,H13D)
6.c Aromatic/amide H refined with riding coordinates:
 C19(H19), C21(H21), C38(H38), C42(H42), C39(H39), C44(H44), C41(H41),
 C29(H29), C35(H35), C28(H28), C48(H48), C45(H45), C50(H50), C47(H47), C25(H25),
  C34(H34), C31(H31), C60(H60), C78(H78), C26(H26), C79(H79), C79(H79A),
 C59(H59), C62(H62), C57(H57), C66(H66), C56(H56), C32(H32), C65(H65), C52(H52),
  C69(H69), C63(H63), C70(H70), C73(H73), C72(H72), C75(H75), C76(H76), C7(H7),
 C8A(H8A), C52A(H52A), C50A(H50A), C75A(H75A), C76A(H76A), C69A(H69A),
 C70A(H70A), C72A(H72A), C73A(H73A)
6.d Idealised Me refined as rotating group:
 C81(H81a,H81b,H81c)
;
_olex2_submission_special_instructions 'No special instructions were received'
_oxdiff_exptl_absorpt_empirical_details
;
Empirical correction (ABSPACK) includes:
- Absorption correction using spherical harmonics
- Frame scaling
;
_oxdiff_exptl_absorpt_empirical_full_max 2.645
_oxdiff_exptl_absorpt_empirical_full_min 0.539

loop_
_space_group_symop_operation_xyz
'x, y, z'
'-x, y+1/2, -z+1/2'
'-x, -y, -z'
'x, -y-1/2, z-1/2'

loop_
_atom_site_label
_atom_site_type_symbol
_atom_site_fract_x
_atom_site_fract_y
_atom_site_fract_z
_atom_site_U_iso_or_equiv
_atom_site_adp_type
_atom_site_occupancy
_atom_site_site_symmetry_order
_atom_site_calc_flag
_atom_site_refinement_flags_posn
_atom_site_refinement_flags_adp
_atom_site_refinement_flags_occupancy
_atom_site_disorder_assembly
_atom_site_disorder_group
Co1 Co 0.41754(6) 0.34830(3) 0.82293(7) 0.0672(3) Uani 1 1 d . . . . .
Cl1 Cl 0.43519(9) 0.29814(5) 0.71728(10) 0.0709(4) Uani 1 1 d . . . . .
F6 F 0.5443(2) 0.42868(13) 1.0490(2) 0.0823(10) Uani 1 1 d . U . . .
O2 O 0.3775(3) 0.41793(15) 0.8604(4) 0.0774(12) Uani 1 1 d . U . . .
O1 O 0.3999(3) 0.41060(15) 0.7444(3) 0.0811(12) Uani 1 1 d . . . . .
F8 F 0.5964(3) 0.46295(17) 0.4859(3) 0.1224(17) Uani 1 1 d . . . . .
N3 N 0.5385(3) 0.36087(16) 0.9244(3) 0.0606(11) Uani 1 1 d . . . . .
F1 F 0.2210(6) 0.3661(3) 0.8801(7) 0.076(2) Uani 0.551(5) 1 d . U P A 1
F7 F 0.8590(3) 0.24736(17) 0.9838(4) 0.1331(19) Uani 1 1 d . . . . .
F10 F 0.4343(3) 0.68206(18) 0.6750(4) 0.147(2) Uani 1 1 d . . . . .
N2 N 0.4434(4) 0.29207(19) 0.9142(4) 0.0845(16) Uani 1 1 d . U . . .
C17 C 0.5745(3) 0.40756(18) 0.9293(4) 0.0581(13) Uani 1 1 d . . . . .
C22 C 0.6040(3) 0.42056(17) 0.8678(4) 0.0557(12) Uani 1 1 d . . . . .
C37 C 0.6766(3) 0.34583(17) 0.8551(3) 0.0534(12) Uani 1 1 d . . . . .
C43 C 0.6072(4) 0.40235(17) 0.7188(4) 0.0577(13) Uani 1 1 d . . . . .
C36 C 0.6077(3) 0.38146(17) 0.8047(4) 0.0561(12) Uani 1 1 d . . . . .
H36 H 0.558101 0.362498 0.785258 0.067 Uiso 1 1 calc R . . . .
C19 C 0.5972(4) 0.4897(2) 0.9886(4) 0.0670(15) Uani 1 1 d . . . . .
H19 H 0.593115 0.512613 1.027796 0.080 Uiso 1 1 calc R . . . .
C21 C 0.6311(3) 0.46782(18) 0.8698(4) 0.0586(13) Uani 1 1 d . . . . .
H21 H 0.652107 0.476581 0.830189 0.070 Uiso 1 1 calc R . . . .
C38 C 0.7531(4) 0.3616(2) 0.9118(4) 0.0667(14) Uani 1 1 d . . . . .
H38 H 0.763310 0.394837 0.921436 0.080 Uiso 1 1 calc R . . . .
C30 C 0.7380(4) 0.55431(19) 0.9279(5) 0.0660(15) Uani 1 1 d . . . . .
C20 C 0.6276(3) 0.50273(18) 0.9298(4) 0.0585(13) Uani 1 1 d . . . . .
C18 C 0.5727(4) 0.4422(2) 0.9892(4) 0.0674(15) Uani 1 1 d . . . . .
C24 C 0.5949(4) 0.5874(2) 0.8616(5) 0.0674(15) Uani 1 1 d . . . . .
C23 C 0.6570(4) 0.55484(18) 0.9309(4) 0.0662(15) Uani 1 1 d . . . . .
H23 H 0.667176 0.568372 0.989929 0.079 Uiso 1 1 calc R . . . .
C42 C 0.6611(4) 0.29624(18) 0.8437(4) 0.0615(13) Uani 1 1 d . . . . .
H42 H 0.609457 0.285366 0.806723 0.074 Uiso 1 1 calc R . . . .
N1 N 0.2946(9) 0.3250(4) 0.7868(8) 0.056(3) Uani 0.551(5) 1 d . U P A 1
C80 C 0.3808(4) 0.4350(3) 0.7986(6) 0.0825(19) Uani 1 1 d . U . . .
C39 C 0.8152(4) 0.3283(2) 0.9549(5) 0.0777(17) Uani 1 1 d . . . . .
H39 H 0.867178 0.338717 0.991911 0.093 Uiso 1 1 calc R . . . .
F9 F 0.9583(4) 0.5485(3) 0.9273(6) 0.185(3) Uani 1 1 d . . . . .
C44 C 0.6742(5) 0.4056(3) 0.7035(4) 0.0835(19) Uani 1 1 d . . . . .
H44 H 0.722813 0.393405 0.746472 0.100 Uiso 1 1 calc R . . . .
C41 C 0.7226(4) 0.2624(2) 0.8872(4) 0.0761(17) Uani 1 1 d . . . . .
H41 H 0.712921 0.229069 0.879773 0.091 Uiso 1 1 calc R . . . .
C29 C 0.5896(4) 0.6359(2) 0.8827(6) 0.0832(19) Uani 1 1 d . . . . .
H29 H 0.622991 0.647122 0.940399 0.100 Uiso 1 1 calc R . . . .
C35 C 0.8021(5) 0.5302(3) 0.9936(6) 0.089(2) Uani 1 1 d . . . . .
H35 H 0.795719 0.515350 1.040578 0.107 Uiso 1 1 calc R . . . .
C28 C 0.5369(5) 0.6676(2) 0.8213(7) 0.096(2) Uani 1 1 d . . . . .
H28 H 0.534526 0.700008 0.836577 0.116 Uiso 1 1 calc R . . . .
C46 C 0.6005(6) 0.4425(2) 0.5636(5) 0.086(2) Uani 1 1 d . . . . .
C13 C 0.5724(4) 0.3282(2) 0.9837(4) 0.0769(17) Uani 1 1 d D U . . .
C40 C 0.7972(5) 0.2802(3) 0.9408(5) 0.090(2) Uani 1 1 d . . . . .
C14 C 0.5209(5) 0.2848(3) 0.9718(5) 0.090(2) Uani 1 1 d . U . . .
C48 C 0.5362(5) 0.4191(2) 0.6517(5) 0.0828(18) Uani 1 1 d . . . . .
H48 H 0.489430 0.416693 0.658948 0.099 Uiso 1 1 calc R . . . .
F3 F 0.0728(5) 0.1543(2) 0.4950(6) 0.216(4) Uani 1 1 d . . . . .
C45 C 0.6709(5) 0.4266(3) 0.6264(5) 0.096(2) Uani 1 1 d . . . . .
H45 H 0.717062 0.429561 0.618173 0.115 Uiso 1 1 calc R . . . .
C50 C 0.1326(8) 0.4132(5) 0.7542(9) 0.065(3) Uani 0.551(5) 1 d . U P A 1
H50 H 0.110450 0.427710 0.788863 0.078 Uiso 0.551(5) 1 calc R . P A 1
C27 C 0.4879(5) 0.6508(3) 0.7369(7) 0.103(3) Uani 1 1 d . . . . .
C15 C 0.3715(11) 0.2643(5) 0.8866(11) 0.064(3) Uani 0.551(5) 1 d . U P A 1
C1 C 0.2949(7) 0.2855(6) 0.8255(10) 0.062(3) Uani 0.551(5) 1 d D U P A 1
C47 C 0.5330(5) 0.4394(3) 0.5741(5) 0.099(2) Uani 1 1 d . . . . .
H47 H 0.484676 0.450931 0.529425 0.119 Uiso 1 1 calc R . . . .
C25 C 0.5432(5) 0.5722(3) 0.7780(6) 0.103(3) Uani 1 1 d . . . . .
H25 H 0.543623 0.539740 0.762293 0.124 Uiso 1 1 calc R . . . .
C16 C 0.2246(9) 0.3544(4) 0.7420(12) 0.058(3) Uani 0.551(5) 1 d . U P A 1
C34 C 0.8752(5) 0.5275(3) 0.9919(7) 0.105(3) Uani 1 1 d . . . . .
H34 H 0.917129 0.509816 1.035524 0.126 Uiso 1 1 calc R . . . .
C33 C 0.8848(5) 0.5501(3) 0.9279(8) 0.118(3) Uani 1 1 d . . . . .
C55 C 0.1823(5) 0.2872(3) 0.5770(6) 0.112(3) Uani 1 1 d . . . . .
C12 C 0.6591(6) 0.3321(5) 1.0584(5) 0.060(3) Uani 0.551(5) 1 d D U P A 1
H12A H 0.676028 0.365897 1.067014 0.072 Uiso 0.551(5) 1 calc R . P A 1
H12B H 0.694961 0.313909 1.041189 0.072 Uiso 0.551(5) 1 calc R . P A 1
C31 C 0.7496(5) 0.5754(3) 0.8608(7) 0.111(3) Uani 1 1 d . . . . .
H31 H 0.707029 0.591268 0.814427 0.133 Uiso 1 1 calc R . . . .
C6 C 0.3903(10) 0.2180(5) 0.9299(11) 0.084(4) Uani 0.551(5) 1 d . U P A 1
C54 C 0.2242(5) 0.3371(3) 0.6046(7) 0.118(3) Uani 1 1 d . . . . .
H54 H 0.281601 0.331544 0.642145 0.142 Uiso 0.551(5) 1 calc R . P A 1
H54A H 0.281544 0.329221 0.634226 0.142 Uiso 0.449(5) 1 calc R . P A 2
C60 C 0.2252(6) 0.2472(3) 0.5706(6) 0.116(3) Uani 1 1 d . . . . .
H60 H 0.279211 0.250660 0.584574 0.140 Uiso 1 1 calc R . . . .
C78 C 0.0585(6) 0.5606(4) 0.8090(6) 0.118(3) Uani 1 1 d . U . . .
H78 H 0.032935 0.573657 0.841422 0.142 Uiso 1 1 calc R . . . .
C81 C 0.3585(7) 0.4889(3) 0.7698(7) 0.131(3) Uani 1 1 d . . . . .
H81A H 0.402470 0.509641 0.806729 0.196 Uiso 1 1 calc GR . . . .
H81B H 0.311801 0.497668 0.777281 0.196 Uiso 1 1 calc GR . . . .
H81C H 0.347529 0.492719 0.707674 0.196 Uiso 1 1 calc GR . . . .
C26 C 0.4893(6) 0.6044(3) 0.7151(6) 0.118(3) Uani 1 1 d . . . . .
H26 H 0.454360 0.593344 0.657861 0.142 Uiso 1 1 calc R . . . .
C79 C 0.0304(6) 0.5178(3) 0.7584(7) 0.118(3) Uani 1 1 d . U . . .
H79 H -0.003262 0.496254 0.768787 0.142 Uiso 0.551(5) 1 calc R . P A 1
H79A H -0.024422 0.511354 0.729916 0.142 Uiso 0.449(5) 1 calc R . P A 2
F4 F 0.1494(6) 0.6246(3) 0.8571(6) 0.229(4) Uani 1 1 d . U . . .
F2 F 0.1866(6) 0.4671(3) 0.3270(7) 0.255(6) Uani 1 1 d . . . . .
C61 C 0.2148(6) 0.3704(3) 0.5257(8) 0.133(4) Uani 1 1 d . . . . .
C53 C 0.1959(7) 0.3663(4) 0.6518(9) 0.061(3) Uani 0.551(5) 1 d . U P A 1
C59 C 0.1887(7) 0.2025(3) 0.5438(7) 0.133(4) Uani 1 1 d . . . . .
H59 H 0.217684 0.175467 0.540877 0.160 Uiso 1 1 calc R . . . .
C8 C 0.5590(8) 0.2365(5) 1.0128(9) 0.082(4) Uani 0.551(5) 1 d D U P A 1
C62 C 0.2722(6) 0.4044(3) 0.5387(8) 0.142(4) Uani 1 1 d . . . . .
H62 H 0.317737 0.405998 0.593855 0.170 Uiso 1 1 calc R . . . .
C57 C 0.0650(6) 0.2365(4) 0.5267(8) 0.161(5) Uani 1 1 d . . . . .
H57 H 0.010800 0.232563 0.511369 0.193 Uiso 1 1 calc R . . . .
C68 C -0.0434(7) 0.4446(3) 0.5804(9) 0.068(3) Uani 0.551(5) 1 d D U P A 1
C66 C 0.1467(6) 0.3681(4) 0.4403(9) 0.151(5) Uani 1 1 d . . . . .
H66 H 0.108834 0.343585 0.428775 0.181 Uiso 1 1 calc R . . . .
C58 C 0.1098(8) 0.1989(4) 0.5219(8) 0.158(5) Uani 1 1 d . . . . .
C56 C 0.1024(6) 0.2813(3) 0.5552(8) 0.147(5) Uani 1 1 d . . . . .
H56 H 0.072904 0.307702 0.559603 0.177 Uiso 1 1 calc R . . . .
C32 C 0.8241(6) 0.5740(4) 0.8600(9) 0.150(5) Uani 1 1 d . . . . .
H32 H 0.832147 0.588982 0.814172 0.180 Uiso 1 1 calc R . . . .
F5 F -0.2750(5) 0.3908(4) 0.4498(7) 0.131(3) Uani 0.551(5) 1 d . U P A 1
C65 C 0.1368(8) 0.4008(5) 0.3766(10) 0.180(6) Uani 1 1 d . . . . .
H65 H 0.089822 0.400611 0.322870 0.216 Uiso 1 1 calc R . . . .
C9 C 0.6477(9) 0.2257(5) 1.0668(9) 0.108(5) Uani 0.551(5) 1 d D U P A 1
H9A H 0.676098 0.233667 1.031351 0.129 Uiso 0.551(5) 1 calc R . P A 1
H9B H 0.655490 0.191298 1.081744 0.129 Uiso 0.551(5) 1 calc R . P A 1
C52 C 0.1378(6) 0.4032(4) 0.6169(8) 0.065(3) Uani 0.551(5) 1 d . U P A 1
H52 H 0.119825 0.411903 0.556677 0.079 Uiso 0.551(5) 1 calc R . P A 1
C2 C 0.2198(8) 0.2587(4) 0.8180(9) 0.074(3) Uani 0.551(5) 1 d D U P A 1
H2A H 0.225554 0.252722 0.878475 0.089 Uiso 0.551(5) 1 calc R . P A 1
H2B H 0.173847 0.279910 0.787893 0.089 Uiso 0.551(5) 1 calc R . P A 1
C77 C 0.1228(8) 0.5820(4) 0.8093(8) 0.141(4) Uani 1 1 d . U . . .
C64 C 0.1948(9) 0.4346(5) 0.3892(11) 0.184(6) Uani 1 1 d . . . . .
C69 C -0.0589(6) 0.3947(4) 0.5676(9) 0.074(3) Uani 0.551(5) 1 d D U P A 1
H69 H -0.016168 0.372962 0.592019 0.089 Uiso 0.551(5) 1 calc R . P A 1
C5 C 0.3305(11) 0.1772(5) 0.9023(13) 0.102(4) Uani 0.551(5) 1 d . U P A 1
H5A H 0.297985 0.180313 0.934530 0.123 Uiso 0.551(5) 1 calc R . P A 1
H5B H 0.358966 0.146442 0.919508 0.123 Uiso 0.551(5) 1 calc R . P A 1
C63 C 0.2632(8) 0.4371(4) 0.4701(10) 0.176(6) Uani 1 1 d . . . . .
H63 H 0.302729 0.460063 0.478672 0.211 Uiso 1 1 calc R . . . .
C4 C 0.2756(11) 0.1768(6) 0.8007(11) 0.096(4) Uani 0.551(5) 1 d . U P A 1
H4A H 0.256729 0.143770 0.783041 0.115 Uiso 0.551(5) 1 calc R . P A 1
H4B H 0.307334 0.185715 0.769534 0.115 Uiso 0.551(5) 1 calc R . P A 1
C70 C -0.1364(6) 0.3764(5) 0.5192(12) 0.095(4) Uani 0.551(5) 1 d D U P A 1
H70 H -0.145303 0.343422 0.505212 0.114 Uiso 0.551(5) 1 calc R . P A 1
C73 C -0.1102(6) 0.4750(4) 0.5503(8) 0.071(3) Uani 0.551(5) 1 d D U P A 1
H73 H -0.101744 0.508283 0.561049 0.086 Uiso 0.551(5) 1 calc R . P A 1
C74 C 0.0587(8) 0.5081(5) 0.6827(9) 0.080(3) Uani 0.551(5) 1 d . U P A 1
C67 C 0.0413(7) 0.4653(4) 0.6217(8) 0.070(3) Uani 0.551(5) 1 d . U P A 1
H67 H 0.049110 0.477103 0.570148 0.083 Uiso 0.551(5) 1 calc R . P A 1
C3 C 0.2024(10) 0.2106(5) 0.7679(11) 0.092(4) Uani 0.551(5) 1 d . U P A 1
H3A H 0.183955 0.217003 0.704095 0.111 Uiso 0.551(5) 1 calc R . P A 1
H3B H 0.159488 0.194184 0.775295 0.111 Uiso 0.551(5) 1 calc R . P A 1
C51 C 0.1064(7) 0.4268(4) 0.6661(8) 0.067(3) Uani 0.551(5) 1 d . U P A 1
C72 C -0.1882(6) 0.4586(4) 0.5054(9) 0.084(3) Uani 0.551(5) 1 d D U P A 1
H72 H -0.231375 0.480135 0.484570 0.101 Uiso 0.551(5) 1 calc R . P A 1
C71 C -0.1996(7) 0.4090(4) 0.4927(9) 0.088(3) Uani 0.551(5) 1 d D U P A 1
C11 C 0.6625(9) 0.3111(5) 1.1471(7) 0.098(4) Uani 0.551(5) 1 d D U P A 1
H11A H 0.703828 0.327872 1.198355 0.118 Uiso 0.551(5) 1 calc R . P A 1
H11B H 0.611521 0.316491 1.148591 0.118 Uiso 0.551(5) 1 calc R . P A 1
C10 C 0.6809(11) 0.2564(5) 1.1539(9) 0.123(5) Uani 0.551(5) 1 d D U P A 1
H10A H 0.661059 0.242247 1.193953 0.148 Uiso 0.551(5) 1 calc R . P A 1
H10B H 0.738812 0.252667 1.183003 0.148 Uiso 0.551(5) 1 calc R . P A 1
C75 C 0.1121(10) 0.5431(6) 0.6772(12) 0.114(4) Uani 0.551(5) 1 d . U P A 1
H75 H 0.131115 0.539767 0.633989 0.137 Uiso 0.551(5) 1 calc R . P A 1
C76 C 0.1367(13) 0.5830(8) 0.7371(15) 0.136(6) Uani 0.551(5) 1 d . U P A 1
H76 H 0.162206 0.609569 0.726264 0.163 Uiso 0.551(5) 1 calc R . P A 1
C7 C 0.4667(13) 0.2099(6) 0.9964(14) 0.098(5) Uani 0.551(5) 1 d . U P A 1
H7 H 0.470430 0.186885 1.039428 0.118 Uiso 0.551(5) 1 calc R . P A 1
C2A C 0.3195(12) 0.2704(6) 0.8566(13) 0.066(4) Uani 0.449(5) 1 d D U P A 2
C3A C 0.2507(10) 0.2424(5) 0.8620(13) 0.088(4) Uani 0.449(5) 1 d D U P A 2
H3AA H 0.202421 0.262150 0.836222 0.105 Uiso 0.449(5) 1 calc R . P A 2
H3AB H 0.263650 0.236471 0.924846 0.105 Uiso 0.449(5) 1 calc R . P A 2
C4A C 0.2346(10) 0.1934(6) 0.8115(13) 0.090(5) Uani 0.449(5) 1 d D U P A 2
H4AA H 0.194489 0.175547 0.822128 0.108 Uiso 0.449(5) 1 calc R . P A 2
H4AB H 0.212734 0.199699 0.747277 0.108 Uiso 0.449(5) 1 calc R . P A 2
C5A C 0.3099(10) 0.1615(6) 0.8404(12) 0.091(5) Uani 0.449(5) 1 d D U P A 2
H5AA H 0.337235 0.170532 0.804340 0.109 Uiso 0.449(5) 1 calc R . P A 2
H5AB H 0.293124 0.127785 0.826476 0.109 Uiso 0.449(5) 1 calc R . P A 2
C6A C 0.3703(11) 0.1648(6) 0.9406(11) 0.096(5) Uani 0.449(5) 1 d D U P A 2
H6AA H 0.342134 0.170737 0.977008 0.115 Uiso 0.449(5) 1 calc R . P A 2
H6AB H 0.399418 0.134289 0.960120 0.115 Uiso 0.449(5) 1 calc R . P A 2
C7A C 0.4290(13) 0.2065(6) 0.9526(15) 0.082(4) Uani 0.449(5) 1 d D U P A 2
C8A C 0.5091(12) 0.1995(7) 1.0029(13) 0.088(5) Uani 0.449(5) 1 d . U P A 2
H8A H 0.540746 0.171614 1.017163 0.106 Uiso 0.449(5) 1 calc R . P A 2
C9A C 0.5265(9) 0.2453(8) 1.0245(12) 0.089(5) Uani 0.449(5) 1 d D U P A 2
C1A C 0.4037(10) 0.2521(6) 0.9100(11) 0.058(4) Uani 0.449(5) 1 d . U P A 2
C10A C 0.6096(9) 0.2319(7) 1.0989(12) 0.111(5) Uani 0.449(5) 1 d D U P A 2
H10C H 0.619285 0.249615 1.153553 0.133 Uiso 0.449(5) 1 calc R . P A 2
H10D H 0.611050 0.197317 1.111872 0.133 Uiso 0.449(5) 1 calc R . P A 2
C11A C 0.6753(11) 0.2439(7) 1.0709(17) 0.138(7) Uani 0.449(5) 1 d D U P A 2
H11C H 0.655303 0.240128 1.006178 0.165 Uiso 0.449(5) 1 calc R . P A 2
H11D H 0.720577 0.222096 1.100698 0.165 Uiso 0.449(5) 1 calc R . P A 2
C12A C 0.7014(12) 0.2972(6) 1.0988(18) 0.138(6) Uani 0.449(5) 1 d D U P A 2
H12C H 0.737925 0.297565 1.162628 0.166 Uiso 0.449(5) 1 calc R . P A 2
H12D H 0.731327 0.308119 1.066691 0.166 Uiso 0.449(5) 1 calc R . P A 2
C13A C 0.6350(12) 0.3345(8) 1.0823(9) 0.116(7) Uani 0.449(5) 1 d D U P A 2
H13C H 0.656733 0.367299 1.092287 0.139 Uiso 0.449(5) 1 calc R . P A 2
H13D H 0.610927 0.328659 1.122800 0.139 Uiso 0.449(5) 1 calc R . P A 2
C49 C 0.1918(7) 0.3779(4) 0.7926(8) 0.067(3) Uani 0.551(5) 1 d . U P A 1
N1A N 0.3134(11) 0.3125(7) 0.8186(11) 0.067(4) Uani 0.449(5) 1 d . U P A 2
C48A C 0.2420(10) 0.3397(6) 0.7860(10) 0.069(4) Uani 0.449(5) 1 d D U P A 2
C53A C 0.2012(10) 0.3543(6) 0.6965(12) 0.069(4) Uani 0.449(5) 1 d D U P A 2
C52A C 0.1361(8) 0.3855(6) 0.6733(10) 0.081(4) Uani 0.449(5) 1 d D U P A 2
H52A H 0.108194 0.395301 0.613388 0.097 Uiso 0.449(5) 1 calc R . P A 2
C49A C 0.2174(12) 0.3576(8) 0.8489(8) 0.079(6) Uani 0.449(5) 1 d D U P A 2
C51A C 0.1109(12) 0.4029(8) 0.7358(9) 0.086(6) Uani 0.449(5) 1 d D U P A 2
C50A C 0.1522(8) 0.3889(5) 0.8259(9) 0.075(4) Uani 0.449(5) 1 d D U P A 2
H50A H 0.136868 0.400069 0.869111 0.090 Uiso 0.449(5) 1 calc R . P A 2
F1A F 0.2594(5) 0.3441(3) 0.9357(6) 0.079(2) Uani 0.449(5) 1 d D U P A 2
C67A C 0.0430(10) 0.4401(6) 0.7117(12) 0.092(4) Uani 0.449(5) 1 d . U P A 2
H67A H 0.020841 0.429783 0.752781 0.110 Uiso 0.449(5) 1 calc R . P A 2
C74A C 0.0767(10) 0.4894(6) 0.7515(12) 0.085(4) Uani 0.449(5) 1 d . U P A 2
C75A C 0.1516(12) 0.5056(8) 0.7616(13) 0.107(5) Uani 0.449(5) 1 d . U P A 2
H75A H 0.182389 0.484945 0.744835 0.129 Uiso 0.449(5) 1 calc R . P A 2
C76A C 0.1816(14) 0.5512(9) 0.7958(15) 0.119(6) Uani 0.449(5) 1 d . U P A 2
H76A H 0.233341 0.561366 0.808901 0.143 Uiso 0.449(5) 1 calc R . P A 2
C68A C -0.0313(18) 0.4357(9) 0.6214(19) 0.138(7) Uani 0.449(5) 1 d D U P A 2
C69A C -0.0726(17) 0.3920(10) 0.613(2) 0.151(8) Uani 0.449(5) 1 d D U P A 2
H69A H -0.065531 0.368952 0.657583 0.182 Uiso 0.449(5) 1 calc R . P A 2
C70A C -0.127(2) 0.3916(13) 0.522(2) 0.183(9) Uani 0.449(5) 1 d D U P A 2
H70A H -0.147998 0.361135 0.498112 0.219 Uiso 0.449(5) 1 calc R . P A 2
C71A C -0.1551(16) 0.4303(11) 0.4608(17) 0.173(8) Uani 0.449(5) 1 d D U P A 2
F5A F -0.2203(11) 0.4202(8) 0.3848(13) 0.209(7) Uani 0.449(5) 1 d D U P A 2
C72A C -0.1125(17) 0.4733(10) 0.4754(19) 0.174(8) Uani 0.449(5) 1 d D U P A 2
H72A H -0.121001 0.496787 0.431509 0.209 Uiso 0.449(5) 1 calc R . P A 2
C73A C -0.0550(18) 0.4765(11) 0.5652(17) 0.158(8) Uani 0.449(5) 1 d D U P A 2
H73A H -0.031837 0.506586 0.588169 0.189 Uiso 0.449(5) 1 calc R . P A 2

loop_
_atom_site_aniso_label
_atom_site_aniso_U_11
_atom_site_aniso_U_22
_atom_site_aniso_U_33
_atom_site_aniso_U_23
_atom_site_aniso_U_13
_atom_site_aniso_U_12
Co1 0.0725(6) 0.0533(5) 0.0833(7) -0.0254(4) 0.0413(5) -0.0110(4)
Cl1 0.0755(9) 0.0580(7) 0.0777(9) -0.0201(6) 0.0324(7) -0.0022(6)
F6 0.111(3) 0.075(2) 0.092(2) -0.0319(18) 0.074(2) -0.0273(19)
O2 0.081(3) 0.055(2) 0.118(4) -0.026(2) 0.063(3) -0.010(2)
O1 0.092(3) 0.063(2) 0.095(3) -0.018(2) 0.047(3) -0.005(2)
F8 0.187(5) 0.102(3) 0.080(3) 0.019(2) 0.060(3) -0.012(3)
N3 0.078(3) 0.050(2) 0.065(3) -0.016(2) 0.042(2) -0.013(2)
F1 0.085(6) 0.073(5) 0.085(5) -0.006(5) 0.051(5) -0.001(4)
F7 0.106(3) 0.090(3) 0.156(4) 0.026(3) 0.015(3) 0.033(3)
F10 0.137(4) 0.086(3) 0.178(5) 0.032(3) 0.034(4) 0.031(3)
N2 0.115(4) 0.064(3) 0.082(3) -0.023(3) 0.051(3) -0.035(3)
C17 0.065(3) 0.047(3) 0.067(3) -0.019(2) 0.033(3) -0.005(2)
C22 0.064(3) 0.045(3) 0.064(3) -0.013(2) 0.034(3) 0.000(2)
C37 0.067(3) 0.048(3) 0.054(3) -0.005(2) 0.035(3) 0.004(2)
C43 0.076(4) 0.039(2) 0.059(3) -0.008(2) 0.031(3) 0.003(2)
C36 0.072(3) 0.042(2) 0.062(3) -0.009(2) 0.036(3) 0.003(2)
C19 0.073(4) 0.054(3) 0.087(4) -0.031(3) 0.047(3) -0.010(3)
C21 0.074(4) 0.047(3) 0.068(3) -0.013(2) 0.043(3) -0.001(2)
C38 0.076(4) 0.062(3) 0.065(3) -0.007(3) 0.034(3) -0.004(3)
C30 0.068(4) 0.042(3) 0.102(4) -0.006(3) 0.049(3) 0.003(2)
C20 0.063(3) 0.047(3) 0.075(3) -0.016(2) 0.039(3) -0.005(2)
C18 0.079(4) 0.061(3) 0.078(4) -0.025(3) 0.048(3) -0.014(3)
C24 0.068(4) 0.048(3) 0.097(4) -0.009(3) 0.046(3) -0.003(3)
C23 0.077(4) 0.042(3) 0.088(4) -0.018(3) 0.043(3) -0.004(3)
C42 0.081(4) 0.047(3) 0.060(3) -0.006(2) 0.034(3) 0.003(3)
N1 0.072(7) 0.038(5) 0.056(6) -0.007(4) 0.027(5) -0.003(4)
C80 0.074(4) 0.069(4) 0.114(5) -0.045(4) 0.050(4) -0.011(3)
C39 0.063(4) 0.078(4) 0.081(4) 0.003(3) 0.021(3) 0.004(3)
F9 0.114(4) 0.194(6) 0.300(9) 0.106(6) 0.138(5) 0.073(4)
C44 0.097(5) 0.100(5) 0.070(4) 0.012(3) 0.052(4) 0.021(4)
C41 0.086(5) 0.051(3) 0.082(4) 0.003(3) 0.029(4) 0.008(3)
C29 0.080(4) 0.046(3) 0.127(6) -0.014(3) 0.048(4) -0.004(3)
C35 0.085(5) 0.074(4) 0.113(6) 0.018(4) 0.048(4) 0.017(4)
C28 0.101(6) 0.045(3) 0.151(8) 0.001(4) 0.063(6) 0.012(3)
C46 0.127(7) 0.064(4) 0.066(4) 0.005(3) 0.042(4) -0.002(4)
C13 0.102(5) 0.063(3) 0.063(3) -0.007(3) 0.034(3) -0.013(3)
C40 0.095(5) 0.065(4) 0.096(5) 0.015(4) 0.028(4) 0.020(4)
C14 0.126(6) 0.069(4) 0.070(4) -0.009(3) 0.038(4) -0.029(4)
C48 0.090(5) 0.071(4) 0.082(4) 0.013(3) 0.033(4) 0.002(3)
F3 0.194(7) 0.097(4) 0.230(8) -0.065(4) -0.021(6) -0.019(4)
C45 0.118(6) 0.106(6) 0.088(5) 0.013(4) 0.067(5) 0.016(5)
C50 0.063(6) 0.060(6) 0.077(6) -0.012(5) 0.037(5) 0.003(5)
C27 0.100(6) 0.067(4) 0.134(7) 0.015(5) 0.043(5) 0.020(4)
C15 0.063(7) 0.050(5) 0.075(6) -0.006(5) 0.028(5) -0.001(5)
C1 0.063(6) 0.059(6) 0.065(6) -0.002(5) 0.029(5) 0.002(5)
C47 0.098(6) 0.091(5) 0.080(5) 0.025(4) 0.014(4) 0.000(4)
C25 0.117(6) 0.063(4) 0.108(6) -0.015(4) 0.029(5) 0.019(4)
C16 0.068(6) 0.049(5) 0.062(6) -0.006(5) 0.033(5) 0.003(4)
C34 0.085(5) 0.088(5) 0.138(7) 0.024(5) 0.045(5) 0.025(4)
C33 0.095(6) 0.102(6) 0.182(9) 0.047(6) 0.084(7) 0.037(5)
C55 0.077(5) 0.082(5) 0.138(7) -0.044(5) 0.012(5) 0.013(4)
C12 0.069(6) 0.065(5) 0.048(5) -0.004(4) 0.027(4) -0.016(5)
C31 0.084(5) 0.115(6) 0.157(8) 0.053(6) 0.075(5) 0.034(5)
C6 0.084(6) 0.061(6) 0.095(7) 0.004(5) 0.030(5) -0.007(5)
C54 0.078(5) 0.083(5) 0.162(9) -0.060(6) 0.024(5) 0.012(4)
C60 0.117(7) 0.085(5) 0.119(6) -0.039(5) 0.026(5) 0.020(5)
C78 0.122(6) 0.137(7) 0.102(5) 0.006(5) 0.055(5) 0.035(5)
C81 0.178(10) 0.066(5) 0.161(9) -0.028(5) 0.086(8) 0.011(5)
C26 0.129(7) 0.080(5) 0.114(6) -0.006(5) 0.024(5) 0.023(5)
C79 0.110(6) 0.092(5) 0.151(7) 0.018(5) 0.056(5) 0.015(5)
F4 0.274(9) 0.152(6) 0.185(7) -0.080(5) 0.033(6) -0.027(6)
F2 0.254(10) 0.129(6) 0.228(9) 0.050(6) -0.034(7) 0.015(6)
C61 0.101(7) 0.072(5) 0.169(9) -0.014(6) 0.008(6) 0.028(5)
C53 0.058(5) 0.058(5) 0.065(6) -0.008(4) 0.025(4) -0.003(4)
C59 0.135(9) 0.086(6) 0.136(8) -0.040(5) 0.021(7) 0.019(6)
C8 0.096(7) 0.073(7) 0.079(6) 0.012(5) 0.040(6) -0.020(6)
C62 0.107(7) 0.076(6) 0.176(10) -0.020(6) 0.001(7) 0.008(5)
C57 0.095(7) 0.116(8) 0.201(12) -0.063(8) 0.003(7) -0.013(6)
C68 0.069(5) 0.065(5) 0.072(5) -0.004(5) 0.033(5) 0.006(5)
C66 0.095(7) 0.098(7) 0.178(11) -0.028(7) -0.015(7) 0.025(5)
C58 0.151(10) 0.086(6) 0.159(10) -0.058(6) -0.001(8) -0.004(7)
C56 0.094(7) 0.098(6) 0.200(11) -0.068(7) 0.020(7) -0.001(5)
C32 0.129(8) 0.164(10) 0.204(11) 0.093(9) 0.115(8) 0.053(7)
F5 0.081(5) 0.123(7) 0.169(8) -0.039(6) 0.037(5) -0.016(5)
C65 0.133(10) 0.098(8) 0.199(13) -0.006(8) -0.026(9) 0.032(7)
C9 0.112(8) 0.095(7) 0.105(7) 0.035(6) 0.038(6) -0.015(6)
C52 0.060(5) 0.065(5) 0.073(5) -0.008(4) 0.030(4) 0.006(4)
C2 0.081(6) 0.068(5) 0.077(6) 0.002(5) 0.038(5) -0.018(5)
C77 0.161(8) 0.125(7) 0.135(7) -0.039(6) 0.064(6) -0.027(6)
C64 0.171(12) 0.098(8) 0.183(13) 0.010(8) -0.012(10) 0.012(8)
C69 0.058(5) 0.064(5) 0.088(6) -0.010(5) 0.021(5) 0.002(4)
C5 0.105(7) 0.074(6) 0.110(8) 0.007(6) 0.032(6) -0.006(6)
C63 0.139(10) 0.083(7) 0.212(14) 0.005(8) -0.007(9) 0.009(6)
C4 0.098(7) 0.073(6) 0.108(7) -0.018(6) 0.038(6) -0.012(6)
C70 0.084(7) 0.076(6) 0.109(7) -0.020(6) 0.026(5) -0.008(5)
C73 0.066(5) 0.068(5) 0.082(6) -0.002(5) 0.035(5) 0.001(5)
C74 0.083(6) 0.068(6) 0.084(6) -0.008(5) 0.032(5) 0.005(5)
C67 0.073(5) 0.063(5) 0.075(5) -0.005(4) 0.034(4) 0.004(4)
C3 0.101(7) 0.070(6) 0.093(7) -0.006(5) 0.032(6) -0.019(5)
C51 0.066(5) 0.066(5) 0.074(5) -0.008(4) 0.035(4) 0.002(4)
C72 0.079(6) 0.076(6) 0.090(6) -0.010(5) 0.031(5) 0.007(5)
C71 0.075(6) 0.091(6) 0.093(6) -0.011(5) 0.032(5) 0.001(5)
C11 0.103(7) 0.131(7) 0.061(5) -0.001(5) 0.038(5) -0.025(6)
C10 0.135(8) 0.133(8) 0.089(7) 0.037(6) 0.038(6) -0.037(7)
C75 0.118(8) 0.117(8) 0.114(7) -0.022(6) 0.057(6) -0.010(6)
C76 0.141(9) 0.131(9) 0.135(9) -0.015(7) 0.061(7) -0.022(7)
C7 0.103(9) 0.078(7) 0.105(8) 0.020(6) 0.040(7) -0.002(7)
C2A 0.056(7) 0.058(6) 0.072(7) -0.007(5) 0.017(5) -0.012(6)
C3A 0.075(7) 0.077(7) 0.095(7) -0.002(6) 0.024(6) -0.018(6)
C4A 0.080(7) 0.083(8) 0.096(8) -0.011(6) 0.029(6) -0.017(6)
C5A 0.095(8) 0.073(7) 0.087(7) -0.010(6) 0.025(6) -0.014(6)
C6A 0.095(8) 0.073(7) 0.098(8) 0.006(6) 0.024(6) -0.013(6)
C7A 0.078(7) 0.059(6) 0.087(7) 0.004(6) 0.017(6) -0.010(6)
C8A 0.083(7) 0.074(7) 0.098(7) 0.015(6) 0.032(6) -0.008(6)
C9A 0.095(8) 0.082(7) 0.090(8) -0.001(6) 0.041(6) 0.007(7)
C1A 0.050(7) 0.047(6) 0.067(7) -0.007(5) 0.016(5) -0.009(5)
C10A 0.117(8) 0.106(8) 0.114(8) 0.002(7) 0.054(7) 0.008(7)
C11A 0.136(9) 0.123(9) 0.142(9) 0.009(8) 0.050(7) 0.001(8)
C12A 0.134(9) 0.120(9) 0.140(9) -0.003(8) 0.042(7) -0.004(7)
C13A 0.112(10) 0.092(9) 0.131(10) -0.005(8) 0.042(7) 0.008(8)
C49 0.067(5) 0.062(5) 0.068(5) -0.005(4) 0.028(5) -0.008(4)
N1A 0.069(7) 0.056(7) 0.068(7) 0.002(6) 0.022(5) 0.002(6)
C48A 0.068(7) 0.066(6) 0.064(6) -0.010(5) 0.021(5) 0.004(5)
C53A 0.072(7) 0.067(7) 0.061(7) -0.009(6) 0.023(6) 0.007(6)
C52A 0.082(7) 0.081(7) 0.073(6) -0.012(6) 0.027(6) 0.007(6)
C49A 0.074(8) 0.074(8) 0.075(9) -0.001(7) 0.023(6) 0.006(6)
C51A 0.081(8) 0.081(8) 0.085(8) -0.011(6) 0.028(6) 0.004(6)
C50A 0.061(6) 0.083(7) 0.077(6) -0.015(6) 0.026(5) 0.006(5)
F1A 0.072(5) 0.091(6) 0.064(5) -0.007(4) 0.021(4) 0.004(4)
C67A 0.089(7) 0.085(7) 0.095(7) -0.013(6) 0.036(6) 0.006(6)
C74A 0.080(7) 0.089(7) 0.091(7) -0.007(6) 0.043(6) 0.008(6)
C75A 0.101(8) 0.112(8) 0.112(8) -0.007(7) 0.050(6) 0.000(7)
C76A 0.111(9) 0.118(9) 0.124(9) -0.007(8) 0.048(7) -0.001(8)
C68A 0.140(9) 0.132(9) 0.139(9) -0.004(7) 0.059(7) 0.009(7)
C69A 0.144(10) 0.144(10) 0.154(10) -0.003(8) 0.056(7) -0.005(8)
C70A 0.180(11) 0.172(11) 0.181(11) 0.000(8) 0.067(8) -0.003(8)
C71A 0.170(10) 0.180(10) 0.164(10) 0.001(8) 0.070(7) -0.006(8)
F5A 0.175(12) 0.249(15) 0.171(12) -0.022(11) 0.047(10) -0.017(11)
C72A 0.176(10) 0.171(10) 0.165(10) 0.007(8) 0.066(8) -0.002(8)
C73A 0.160(10) 0.157(10) 0.154(10) -0.002(8) 0.068(8) 0.004(8)

loop_
_atom_type_symbol
_atom_type_description
_atom_type_scat_dispersion_real
_atom_type_scat_dispersion_imag
_atom_type_scat_source
C C 0.0181 0.0091 'International Tables Vol C Tables 4.2.6.8 and 6.1.1.4'
H H 0.0000 0.0000 'International Tables Vol C Tables 4.2.6.8 and 6.1.1.4'
Cl Cl 0.3639 0.7018 'International Tables Vol C Tables 4.2.6.8 and 6.1.1.4'
Co Co -2.3653 3.6143 'International Tables Vol C Tables 4.2.6.8 and 6.1.1.4'
F F 0.0727 0.0534 'International Tables Vol C Tables 4.2.6.8 and 6.1.1.4'
N N 0.0311 0.0180 'International Tables Vol C Tables 4.2.6.8 and 6.1.1.4'
O O 0.0492 0.0322 'International Tables Vol C Tables 4.2.6.8 and 6.1.1.4'

loop_
_geom_angle_atom_site_label_1
_geom_angle_atom_site_label_2
_geom_angle_atom_site_label_3
_geom_angle
_geom_angle_site_symmetry_1
_geom_angle_site_symmetry_3
_geom_angle_publ_flag
Cl1 Co1 C80 124.3(2) . . ?
O2 Co1 Cl1 151.26(16) . . ?
O2 Co1 C80 27.83(19) . . ?
O1 Co1 Cl1 93.02(13) . . ?
O1 Co1 O2 59.41(18) . . ?
O1 Co1 N3 100.12(18) . . ?
O1 Co1 N1 102.3(3) . . ?
O1 Co1 C80 31.6(2) . . ?
O1 Co1 N1A 117.7(5) . . ?
N3 Co1 Cl1 103.32(12) . . ?
N3 Co1 O2 90.46(17) . . ?
N3 Co1 N1 149.7(3) . . ?
N3 Co1 C80 95.2(2) . . ?
N2 Co1 Cl1 92.36(16) . . ?
N2 Co1 O2 115.8(2) . . ?
N2 Co1 O1 172.86(19) . . ?
N2 Co1 N3 74.0(2) . . ?
N2 Co1 N1 81.8(4) . . ?
N2 Co1 C80 143.3(3) . . ?
N2 Co1 N1A 66.2(5) . . ?
N1 Co1 Cl1 95.6(3) . . ?
N1 Co1 O2 83.7(3) . . ?
N1 Co1 C80 93.3(3) . . ?
N1A Co1 Cl1 97.3(5) . . ?
N1A Co1 O2 89.7(5) . . ?
N1A Co1 N3 135.6(4) . . ?
N1A Co1 C80 104.9(5) . . ?
C80 O2 Co1 86.9(4) . . ?
C80 O1 Co1 90.5(5) . . ?
C17 N3 Co1 119.2(4) . . ?
C13 N3 Co1 118.5(4) . . ?
C13 N3 C17 121.9(5) . . ?
C14 N2 Co1 117.4(4) . . ?
C14 N2 C15 134.8(9) . . ?
C15 N2 Co1 106.5(7) . . ?
C1A N2 Co1 130.2(8) . . ?
C1A N2 C14 108.5(9) . . ?
C22 C17 N3 120.7(4) . . ?
C18 C17 N3 119.8(5) . . ?
C18 C17 C22 119.1(5) . . ?
C17 C22 C36 118.1(4) . . ?
C21 C22 C17 118.5(4) . . ?
C21 C22 C36 123.4(5) . . ?
C38 C37 C36 122.0(5) . . ?
C38 C37 C42 119.3(5) . . ?
C42 C37 C36 118.6(5) . . ?
C44 C43 C36 124.1(5) . . ?
C48 C43 C36 118.9(6) . . ?
C48 C43 C44 117.0(6) . . ?
C22 C36 C37 111.0(4) . . ?
C22 C36 C43 112.9(4) . . ?
C22 C36 H36 106.1 . . ?
C37 C36 H36 106.1 . . ?
C43 C36 C37 113.9(4) . . ?
C43 C36 H36 106.1 . . ?
C20 C19 H19 120.2 . . ?
C20 C19 C18 119.5(5) . . ?
C18 C19 H19 120.2 . . ?
C22 C21 H21 119.1 . . ?
C22 C21 C20 121.7(5) . . ?
C20 C21 H21 119.1 . . ?
C37 C38 H38 119.6 . . ?
C37 C38 C39 120.7(6) . . ?
C39 C38 H38 119.6 . . ?
C35 C30 C23 120.0(6) . . ?
C31 C30 C23 122.7(6) . . ?
C31 C30 C35 117.3(6) . . ?
C19 C20 C21 119.1(5) . . ?
C19 C20 C23 119.6(4) . . ?
C21 C20 C23 121.4(5) . . ?
F6 C18 C17 118.2(5) . . ?
F6 C18 C19 119.8(5) . . ?
C19 C18 C17 122.0(5) . . ?
C29 C24 C23 119.5(6) . . ?
C25 C24 C23 123.5(5) . . ?
C25 C24 C29 117.0(6) . . ?
C30 C23 H23 106.1 . . ?
C20 C23 C30 110.0(4) . . ?
C20 C23 H23 106.1 . . ?
C24 C23 C30 114.5(5) . . ?
C24 C23 C20 113.4(5) . . ?
C24 C23 H23 106.1 . . ?
C37 C42 H42 119.7 . . ?
C37 C42 C41 120.6(6) . . ?
C41 C42 H42 119.7 . . ?
C1 N1 Co1 110.1(10) . . ?
C1 N1 C16 123.4(13) . . ?
C16 N1 Co1 125.3(8) . . ?
O2 C80 Co1 65.2(4) . . ?
O2 C80 O1 123.1(7) . . ?
O2 C80 C81 123.2(6) . . ?
O1 C80 Co1 57.9(3) . . ?
O1 C80 C81 113.6(8) . . ?
C81 C80 Co1 171.5(6) . . ?
C38 C39 H39 121.2 . . ?
C40 C39 C38 117.7(6) . . ?
C40 C39 H39 121.2 . . ?
C43 C44 H44 119.2 . . ?
C45 C44 C43 121.6(7) . . ?
C45 C44 H44 119.2 . . ?
C42 C41 H41 121.3 . . ?
C40 C41 C42 117.5(6) . . ?
C40 C41 H41 121.3 . . ?
C24 C29 H29 119.0 . . ?
C28 C29 C24 122.0(7) . . ?
C28 C29 H29 119.0 . . ?
C30 C35 H35 119.0 . . ?
C34 C35 C30 121.9(7) . . ?
C34 C35 H35 119.0 . . ?
C29 C28 H28 120.7 . . ?
C27 C28 C29 118.6(6) . . ?
C27 C28 H28 120.7 . . ?
C45 C46 F8 119.4(8) . . ?
C45 C46 C47 122.0(7) . . ?
C47 C46 F8 118.6(8) . . ?
N3 C13 C14 113.2(6) . . ?
N3 C13 C12 123.7(6) . . ?
N3 C13 C13A 128.5(10) . . ?
C14 C13 C12 123.1(7) . . ?
C14 C13 C13A 111.9(12) . . ?
C39 C40 F7 117.4(7) . . ?
C39 C40 C41 124.2(6) . . ?
C41 C40 F7 118.4(6) . . ?
N2 C14 C13 113.6(6) . . ?
N2 C14 C8 126.2(7) . . ?
N2 C14 C9A 109.0(9) . . ?
C13 C14 C8 119.7(8) . . ?
C9A C14 C13 133.5(10) . . ?
C43 C48 H48 119.4 . . ?
C43 C48 C47 121.1(7) . . ?
C47 C48 H48 119.4 . . ?
C44 C45 H45 120.5 . . ?
C46 C45 C44 119.0(8) . . ?
C46 C45 H45 120.5 . . ?
C51 C50 H50 119.6 . . ?
C51 C50 C49 120.9(12) . . ?
C49 C50 H50 119.6 . . ?
C28 C27 F10 119.2(7) . . ?
C26 C27 F10 119.6(9) . . ?
C26 C27 C28 121.2(8) . . ?
N2 C15 C1 119.9(11) . . ?
C6 C15 N2 109.3(14) . . ?
C6 C15 C1 130.8(15) . . ?
N1 C1 C15 118.8(12) . . ?
N1 C1 C2 125.0(13) . . ?
C15 C1 C2 116.1(14) . . ?
C46 C47 C48 119.3(7) . . ?
C46 C47 H47 120.4 . . ?
C48 C47 H47 120.4 . . ?
C24 C25 H25 119.4 . . ?
C24 C25 C26 121.2(7) . . ?
C26 C25 H25 119.4 . . ?
C53 C16 N1 121.3(12) . . ?
C53 C16 C49 118.4(13) . . ?
C49 C16 N1 119.5(15) . . ?
C35 C34 H34 120.6 . . ?
C33 C34 C35 118.8(8) . . ?
C33 C34 H34 120.6 . . ?
C34 C33 F9 119.0(8) . . ?
C34 C33 C32 122.6(8) . . ?
C32 C33 F9 118.4(9) . . ?
C60 C55 C54 119.5(8) . . ?
C56 C55 C54 122.0(7) . . ?
C56 C55 C60 118.5(8) . . ?
C13 C12 H12A 109.9 . . ?
C13 C12 H12B 109.9 . . ?
C13 C12 C11 108.9(8) . . ?
H12A C12 H12B 108.3 . . ?
C11 C12 H12A 109.9 . . ?
C11 C12 H12B 109.9 . . ?
C30 C31 H31 119.5 . . ?
C30 C31 C32 121.1(8) . . ?
C32 C31 H31 119.5 . . ?
C15 C6 C5 122.0(15) . . ?
C7 C6 C15 118.8(15) . . ?
C7 C6 C5 119.1(15) . . ?
C55 C54 H54 108.3 . . ?
C55 C54 H54A 104.3 . . ?
C55 C54 C53A 101.6(10) . . ?
C61 C54 C55 115.1(8) . . ?
C61 C54 H54 108.3 . . ?
C61 C54 H54A 104.3 . . ?
C61 C54 C53A 125.3(8) . . ?
C53 C54 C55 114.5(9) . . ?
C53 C54 H54 108.3 . . ?
C53 C54 C61 102.0(9) . . ?
C53A C54 H54A 104.3 . . ?
C55 C60 H60 119.6 . . ?
C59 C60 C55 120.8(9) . . ?
C59 C60 H60 119.6 . . ?
C79 C78 H78 121.0 . . ?
C77 C78 H78 121.0 . . ?
C77 C78 C79 118.0(10) . . ?
C80 C81 H81A 109.5 . . ?
C80 C81 H81B 109.5 . . ?
C80 C81 H81C 109.5 . . ?
H81A C81 H81B 109.5 . . ?
H81A C81 H81C 109.5 . . ?
H81B C81 H81C 109.5 . . ?
C27 C26 C25 119.9(9) . . ?
C27 C26 H26 120.0 . . ?
C25 C26 H26 120.0 . . ?
C78 C79 H79 121.7 . . ?
C78 C79 H79A 119.8 . . ?
C78 C79 C74 116.5(9) . . ?
C74 C79 H79 121.7 . . ?
C74A C79 C78 120.4(12) . . ?
C74A C79 H79A 119.8 . . ?
C62 C61 C54 119.1(9) . . ?
C62 C61 C66 118.6(12) . . ?
C66 C61 C54 122.2(11) . . ?
C16 C53 C52 118.2(11) . . ?
C54 C53 C16 114.4(11) . . ?
C54 C53 C52 127.2(12) . . ?
C60 C59 H59 120.9 . . ?
C58 C59 C60 118.2(9) . . ?
C58 C59 H59 120.9 . . ?
C14 C8 C9 127.4(11) . . ?
C14 C8 C7 93.6(10) . . ?
C9 C8 C7 137.4(12) . . ?
C61 C62 H62 119.7 . . ?
C61 C62 C63 120.5(10) . . ?
C63 C62 H62 119.7 . . ?
C58 C57 H57 121.1 . . ?
C58 C57 C56 117.9(10) . . ?
C56 C57 H57 121.1 . . ?
C69 C68 C67 122.5(9) . . ?
C73 C68 C69 116.2(10) . . ?
C73 C68 C67 121.2(9) . . ?
C61 C66 H66 119.8 . . ?
C65 C66 C61 120.4(12) . . ?
C65 C66 H66 119.8 . . ?
C59 C58 F3 118.6(10) . . ?
C59 C58 C57 123.6(9) . . ?
C57 C58 F3 117.8(12) . . ?
C55 C56 C57 121.0(9) . . ?
C55 C56 H56 119.5 . . ?
C57 C56 H56 119.5 . . ?
C33 C32 C31 118.2(9) . . ?
C33 C32 H32 120.9 . . ?
C31 C32 H32 120.9 . . ?
C66 C65 H65 119.6 . . ?
C66 C65 C64 120.8(12) . . ?
C64 C65 H65 119.6 . . ?
C8 C9 H9A 109.9 . . ?
C8 C9 H9B 109.9 . . ?
C8 C9 C10 108.8(13) . . ?
H9A C9 H9B 108.3 . . ?
C10 C9 H9A 109.9 . . ?
C10 C9 H9B 109.9 . . ?
C53 C52 H52 118.2 . . ?
C51 C52 C53 123.7(12) . . ?
C51 C52 H52 118.2 . . ?
C1 C2 H2A 108.4 . . ?
C1 C2 H2B 108.4 . . ?
H2A C2 H2B 107.5 . . ?
C3 C2 C1 115.4(12) . . ?
C3 C2 H2A 108.4 . . ?
C3 C2 H2B 108.4 . . ?
C78 C77 F4 118.2(12) . . ?
C78 C77 C76A 118.1(13) . . ?
F4 C77 C76A 118.1(14) . . ?
C76 C77 C78 122.5(13) . . ?
C76 C77 F4 109.5(14) . . ?
F2 C64 C65 122.0(13) . . ?
F2 C64 C63 117.5(14) . . ?
C65 C64 C63 120.5(15) . . ?
C68 C69 H69 118.9 . . ?
C68 C69 C70 122.1(11) . . ?
C70 C69 H69 118.9 . . ?
C6 C5 H5A 109.1 . . ?
C6 C5 H5B 109.1 . . ?
C6 C5 C4 112.6(14) . . ?
H5A C5 H5B 107.8 . . ?
C4 C5 H5A 109.1 . . ?
C4 C5 H5B 109.1 . . ?
C62 C63 H63 120.5 . . ?
C64 C63 C62 118.9(13) . . ?
C64 C63 H63 120.5 . . ?
C5 C4 H4A 108.3 . . ?
C5 C4 H4B 108.3 . . ?
C5 C4 C3 116.1(14) . . ?
H4A C4 H4B 107.4 . . ?
C3 C4 H4A 108.3 . . ?
C3 C4 H4B 108.3 . . ?
C69 C70 H70 121.2 . . ?
C71 C70 C69 117.7(12) . . ?
C71 C70 H70 121.2 . . ?
C68 C73 H73 118.1 . . ?
C72 C73 C68 123.7(11) . . ?
C72 C73 H73 118.1 . . ?
C67 C74 C79 128.4(11) . . ?
C75 C74 C79 115.3(11) . . ?
C75 C74 C67 116.2(13) . . ?
C68 C67 H67 104.8 . . ?
C68 C67 C51 113.5(9) . . ?
C74 C67 C68 118.1(10) . . ?
C74 C67 H67 104.8 . . ?
C74 C67 C51 109.4(9) . . ?
C51 C67 H67 104.8 . . ?
C2 C3 C4 113.1(12) . . ?
C2 C3 H3A 109.0 . . ?
C2 C3 H3B 109.0 . . ?
C4 C3 H3A 109.0 . . ?
C4 C3 H3B 109.0 . . ?
H3A C3 H3B 107.8 . . ?
C50 C51 C67 122.2(10) . . ?
C52 C51 C50 117.6(11) . . ?
C52 C51 C67 120.1(10) . . ?
C73 C72 H72 121.4 . . ?
C71 C72 C73 117.2(11) . . ?
C71 C72 H72 121.4 . . ?
F5 C71 C70 117.6(10) . . ?
F5 C71 C72 119.7(10) . . ?
C72 C71 C70 122.6(12) . . ?
C12 C11 H11A 109.6 . . ?
C12 C11 H11B 109.6 . . ?
H11A C11 H11B 108.1 . . ?
C10 C11 C12 110.3(10) . . ?
C10 C11 H11A 109.6 . . ?
C10 C11 H11B 109.6 . . ?
C9 C10 H10A 107.6 . . ?
C9 C10 H10B 107.6 . . ?
C11 C10 C9 118.9(12) . . ?
C11 C10 H10A 107.6 . . ?
C11 C10 H10B 107.6 . . ?
H10A C10 H10B 107.0 . . ?
C74 C75 H75 120.0 . . ?
C76 C75 C74 120.0(16) . . ?
C76 C75 H75 120.0 . . ?
C77 C76 C75 119.0(18) . . ?
C77 C76 H76 120.5 . . ?
C75 C76 H76 120.5 . . ?
C6 C7 C8 130.0(14) . . ?
C6 C7 H7 115.0 . . ?
C8 C7 H7 115.0 . . ?
C1A C2A C3A 118.6(16) . . ?
N1A C2A C3A 125(2) . . ?
N1A C2A C1A 115.3(15) . . ?
C2A C3A H3AA 109.2 . . ?
C2A C3A H3AB 109.2 . . ?
C2A C3A C4A 112.0(13) . . ?
H3AA C3A H3AB 107.9 . . ?
C4A C3A H3AA 109.2 . . ?
C4A C3A H3AB 109.2 . . ?
C3A C4A H4AA 108.9 . . ?
C3A C4A H4AB 108.9 . . ?
H4AA C4A H4AB 107.7 . . ?
C5A C4A C3A 113.4(14) . . ?
C5A C4A H4AA 108.9 . . ?
C5A C4A H4AB 108.9 . . ?
C4A C5A H5AA 108.4 . . ?
C4A C5A H5AB 108.4 . . ?
C4A C5A C6A 115.5(16) . . ?
H5AA C5A H5AB 107.5 . . ?
C6A C5A H5AA 108.4 . . ?
C6A C5A H5AB 108.4 . . ?
C5A C6A H6AA 109.9 . . ?
C5A C6A H6AB 109.9 . . ?
H6AA C6A H6AB 108.3 . . ?
C7A C6A C5A 108.7(15) . . ?
C7A C6A H6AA 109.9 . . ?
C7A C6A H6AB 109.9 . . ?
C6A C7A C9A 152.7(17) . . ?
C8A C7A C6A 119.8(17) . . ?
C8A C7A C9A 41.0(11) . . ?
C8A C7A C1A 117.6(14) . . ?
C1A C7A C6A 122.5(18) . . ?
C1A C7A C9A 80.6(10) . . ?
C7A C8A H8A 132.1 . . ?
C9A C8A C7A 95.9(17) . . ?
C9A C8A H8A 132.1 . . ?
C14 C9A C7A 104.6(11) . . ?
C14 C9A C10A 117.9(14) . . ?
C8A C9A C14 130.5(17) . . ?
C8A C9A C7A 43.1(12) . . ?
C8A C9A C10A 91.6(16) . . ?
C10A C9A C7A 132.9(16) . . ?
N2 C1A C2A 99.7(12) . . ?
N2 C1A C7A 131.4(14) . . ?
C7A C1A C2A 128.3(15) . . ?
C9A C10A H10C 109.4 . . ?
C9A C10A H10D 109.4 . . ?
H10C C10A H10D 108.0 . . ?
C11A C10A C9A 111.3(12) . . ?
C11A C10A H10C 109.4 . . ?
C11A C10A H10D 109.4 . . ?
C10A C11A H11C 110.2 . . ?
C10A C11A H11D 110.2 . . ?
C10A C11A C12A 107.6(12) . . ?
H11C C11A H11D 108.5 . . ?
C12A C11A H11C 110.2 . . ?
C12A C11A H11D 110.2 . . ?
C11A C12A H12C 108.0 . . ?
C11A C12A H12D 108.0 . . ?
H12C C12A H12D 107.2 . . ?
C13A C12A C11A 117.3(16) . . ?
C13A C12A H12C 108.0 . . ?
C13A C12A H12D 108.0 . . ?
C13 C13A H13C 110.4 . . ?
C13 C13A H13D 110.4 . . ?
C12A C13A C13 106.6(15) . . ?
C12A C13A H13C 110.4 . . ?
C12A C13A H13D 110.4 . . ?
H13C C13A H13D 108.6 . . ?
F1 C49 C50 121.5(11) . . ?
F1 C49 C16 117.3(12) . . ?
C50 C49 C16 121.1(13) . . ?
C2A N1A Co1 120.5(13) . . ?
C2A N1A C48A 122(2) . . ?
C48A N1A Co1 117.0(13) . . ?
C53A C48A N1A 122.6(14) . . ?
C53A C48A C49A 119.1(17) . . ?
C49A C48A N1A 117.8(14) . . ?
C48A C53A C54 126.7(11) . . ?
C48A C53A C52A 118.0(17) . . ?
C52A C53A C54 115.3(13) . . ?
C53A C52A H52A 118.6 . . ?
C53A C52A C51A 122.9(16) . . ?
C51A C52A H52A 118.6 . . ?
C50A C49A C48A 123.1(13) . . ?
F1A C49A C48A 118.0(12) . . ?
F1A C49A C50A 118.9(12) . . ?
C52A C51A C50A 119.5(17) . . ?
C52A C51A C67A 122.9(14) . . ?
C50A C51A C67A 117.5(13) . . ?
C49A C50A C51A 117.5(14) . . ?
C49A C50A H50A 121.3 . . ?
C51A C50A H50A 121.3 . . ?
C51A C67A H67A 100.2 . . ?
C74A C67A C51A 110.3(15) . . ?
C74A C67A H67A 100.2 . . ?
C74A C67A C68A 121.3(16) . . ?
C68A C67A C51A 119.1(16) . . ?
C68A C67A H67A 100.2 . . ?
C79 C74A C67A 116.4(15) . . ?
C79 C74A C75A 119.9(17) . . ?
C75A C74A C67A 122.3(16) . . ?
C74A C75A H75A 118.8 . . ?
C76A C75A C74A 122.4(19) . . ?
C76A C75A H75A 118.8 . . ?
C77 C76A H76A 123.6 . . ?
C75A C76A C77 112.8(19) . . ?
C75A C76A H76A 123.6 . . ?
C69A C68A C67A 113(2) . . ?
C69A C68A C73A 129(3) . . ?
C73A C68A C67A 118(2) . . ?
C68A C69A H69A 128.8 . . ?
C68A C69A C70A 102(3) . . ?
C70A C69A H69A 128.8 . . ?
C69A C70A H70A 115.3 . . ?
C71A C70A C69A 129(3) . . ?
C71A C70A H70A 115.3 . . ?
F5A C71A C70A 114(2) . . ?
F5A C71A C72A 124(3) . . ?
C72A C71A C70A 122(3) . . ?
C71A C72A H72A 124.8 . . ?
C71A C72A C73A 110(3) . . ?
C73A C72A H72A 124.8 . . ?
C68A C73A H73A 119.2 . . ?
C72A C73A C68A 122(3) . . ?
C72A C73A H73A 119.2 . . ?

loop_
_geom_bond_atom_site_label_1
_geom_bond_atom_site_label_2
_geom_bond_distance
_geom_bond_site_symmetry_2
_geom_bond_publ_flag
Co1 Cl1 2.3570(16) . ?
Co1 O2 2.234(4) . ?
Co1 O1 2.083(5) . ?
Co1 N3 2.156(5) . ?
Co1 N2 2.060(6) . ?
Co1 N1 2.187(14) . ?
Co1 C80 2.457(7) . ?
Co1 N1A 2.14(2) . ?
F6 C18 1.361(7) . ?
O2 C80 1.149(9) . ?
O1 C80 1.287(7) . ?
F8 C46 1.374(8) . ?
N3 C17 1.430(7) . ?
N3 C13 1.270(7) . ?
F1 C49 1.340(14) . ?
F7 C40 1.382(8) . ?
F10 C27 1.368(9) . ?
N2 C14 1.343(10) . ?
N2 C15 1.427(17) . ?
N2 C1A 1.306(16) . ?
C17 C22 1.397(8) . ?
C17 C18 1.383(7) . ?
C22 C36 1.519(6) . ?
C22 C21 1.386(7) . ?
C37 C36 1.532(7) . ?
C37 C38 1.381(8) . ?
C37 C42 1.386(7) . ?
C43 C36 1.526(7) . ?
C43 C44 1.378(9) . ?
C43 C48 1.374(9) . ?
C36 H36 0.9800 . ?
C19 H19 0.9300 . ?
C19 C20 1.369(8) . ?
C19 C18 1.382(8) . ?
C21 H21 0.9300 . ?
C21 C20 1.401(7) . ?
C38 H38 0.9300 . ?
C38 C39 1.396(9) . ?
C30 C23 1.529(8) . ?
C30 C35 1.374(9) . ?
C30 C31 1.349(10) . ?
C20 C23 1.527(7) . ?
C24 C23 1.507(9) . ?
C24 C29 1.390(8) . ?
C24 C25 1.352(10) . ?
C23 H23 0.9800 . ?
C42 H42 0.9300 . ?
C42 C41 1.398(8) . ?
N1 C1 1.256(19) . ?
N1 C16 1.429(18) . ?
C80 C81 1.553(11) . ?
C39 H39 0.9300 . ?
C39 C40 1.357(10) . ?
F9 C33 1.371(9) . ?
C44 H44 0.9300 . ?
C44 C45 1.374(9) . ?
C41 H41 0.9300 . ?
C41 C40 1.363(10) . ?
C29 H29 0.9300 . ?
C29 C28 1.367(10) . ?
C35 H35 0.9300 . ?
C35 C34 1.374(11) . ?
C28 H28 0.9300 . ?
C28 C27 1.364(12) . ?
C46 C45 1.333(11) . ?
C46 C47 1.342(11) . ?
C13 C14 1.485(9) . ?
C13 C12 1.540(8) . ?
C13 C13A 1.536(10) . ?
C14 C8 1.513(16) . ?
C14 C9A 1.36(2) . ?
C48 H48 0.9300 . ?
C48 C47 1.375(10) . ?
F3 C58 1.378(11) . ?
C45 H45 0.9300 . ?
C50 H50 0.9300 . ?
C50 C51 1.367(18) . ?
C50 C49 1.389(18) . ?
C27 C26 1.326(11) . ?
C15 C1 1.453(19) . ?
C15 C6 1.423(19) . ?
C1 C2 1.534(9) . ?
C47 H47 0.9300 . ?
C25 H25 0.9300 . ?
C25 C26 1.393(11) . ?
C16 C53 1.382(19) . ?
C16 C49 1.391(17) . ?
C34 H34 0.9300 . ?
C34 C33 1.304(12) . ?
C33 C32 1.356(13) . ?
C55 C54 1.541(11) . ?
C55 C60 1.389(10) . ?
C55 C56 1.374(12) . ?
C12 H12A 0.9700 . ?
C12 H12B 0.9700 . ?
C12 C11 1.550(9) . ?
C31 H31 0.9300 . ?
C31 C32 1.392(11) . ?
C6 C5 1.50(2) . ?
C6 C7 1.37(2) . ?
C54 H54 0.9800 . ?
C54 H54A 0.9800 . ?
C54 C61 1.536(15) . ?
C54 C53 1.375(14) . ?
C54 C53A 1.81(2) . ?
C60 H60 0.9300 . ?
C60 C59 1.377(12) . ?
C78 H78 0.9300 . ?
C78 C79 1.402(13) . ?
C78 C77 1.329(14) . ?
C81 H81A 0.9600 . ?
C81 H81B 0.9600 . ?
C81 H81C 0.9600 . ?
C26 H26 0.9300 . ?
C79 H79 0.9300 . ?
C79 H79A 0.9300 . ?
C79 C74 1.579(17) . ?
C79 C74A 1.205(17) . ?
F4 C77 1.374(12) . ?
F2 C64 1.319(16) . ?
C61 C62 1.361(14) . ?
C61 C66 1.419(13) . ?
C53 C52 1.403(16) . ?
C59 H59 0.9300 . ?
C59 C58 1.349(15) . ?
C8 C9 1.517(10) . ?
C8 C7 1.77(2) . ?
C62 H62 0.9300 . ?
C62 C63 1.396(17) . ?
C57 H57 0.9300 . ?
C57 C58 1.351(15) . ?
C57 C56 1.387(12) . ?
C68 C69 1.395(9) . ?
C68 C73 1.393(9) . ?
C68 C67 1.521(16) . ?
C66 H66 0.9300 . ?
C66 C65 1.333(18) . ?
C56 H56 0.9300 . ?
C32 H32 0.9300 . ?
F5 C71 1.356(14) . ?
C65 H65 0.9300 . ?
C65 C64 1.366(19) . ?
C9 H9A 0.9700 . ?
C9 H9B 0.9700 . ?
C9 C10 1.542(10) . ?
C52 H52 0.9300 . ?
C52 C51 1.356(15) . ?
C2 H2A 0.9700 . ?
C2 H2B 0.9700 . ?
C2 C3 1.513(17) . ?
C77 C76 1.33(2) . ?
C77 C76A 1.47(2) . ?
C64 C63 1.379(16) . ?
C69 H69 0.9300 . ?
C69 C70 1.396(9) . ?
C5 H5A 0.9700 . ?
C5 H5B 0.9700 . ?
C5 C4 1.53(2) . ?
C63 H63 0.9300 . ?
C4 H4A 0.9700 . ?
C4 H4B 0.9700 . ?
C4 C3 1.53(2) . ?
C70 H70 0.9300 . ?
C70 C71 1.385(9) . ?
C73 H73 0.9300 . ?
C73 C72 1.379(9) . ?
C74 C67 1.488(15) . ?
C74 C75 1.41(2) . ?
C67 H67 0.9800 . ?
C67 C51 1.528(15) . ?
C3 H3A 0.9700 . ?
C3 H3B 0.9700 . ?
C72 H72 0.9300 . ?
C72 C71 1.379(9) . ?
C11 H11A 0.9700 . ?
C11 H11B 0.9700 . ?
C11 C10 1.533(9) . ?
C10 H10A 0.9700 . ?
C10 H10B 0.9700 . ?
C75 H75 0.9300 . ?
C75 C76 1.41(2) . ?
C76 H76 0.9300 . ?
C7 H7 0.9300 . ?
C2A C3A 1.528(10) . ?
C2A C1A 1.50(2) . ?
C2A N1A 1.30(2) . ?
C3A H3AA 0.9700 . ?
C3A H3AB 0.9700 . ?
C3A C4A 1.541(10) . ?
C4A H4AA 0.9700 . ?
C4A H4AB 0.9700 . ?
C4A C5A 1.537(10) . ?
C5A H5AA 0.9700 . ?
C5A H5AB 0.9700 . ?
C5A C6A 1.538(10) . ?
C6A H6AA 0.9700 . ?
C6A H6AB 0.9700 . ?
C6A C7A 1.533(10) . ?
C7A C8A 1.36(3) . ?
C7A C9A 1.98(2) . ?
C7A C1A 1.41(2) . ?
C8A H8A 0.9300 . ?
C8A C9A 1.31(3) . ?
C9A C10A 1.534(10) . ?
C10A H10C 0.9700 . ?
C10A H10D 0.9700 . ?
C10A C11A 1.520(10) . ?
C11A H11C 0.9700 . ?
C11A H11D 0.9700 . ?
C11A C12A 1.547(10) . ?
C12A H12C 0.9700 . ?
C12A H12D 0.9700 . ?
C12A C13A 1.530(10) . ?
C13A H13C 0.9700 . ?
C13A H13D 0.9700 . ?
N1A C48A 1.41(2) . ?
C48A C53A 1.390(10) . ?
C48A C49A 1.396(10) . ?
C53A C52A 1.391(9) . ?
C52A H52A 0.9300 . ?
C52A C51A 1.393(10) . ?
C49A C50A 1.393(10) . ?
C49A F1A 1.348(9) . ?
C51A C50A 1.394(10) . ?
C51A C67A 1.53(2) . ?
C50A H50A 0.9300 . ?
C67A H67A 0.9800 . ?
C67A C74A 1.51(2) . ?
C67A C68A 1.52(3) . ?
C74A C75A 1.40(2) . ?
C75A H75A 0.9300 . ?
C75A C76A 1.39(3) . ?
C76A H76A 0.9300 . ?
C68A C69A 1.397(10) . ?
C68A C73A 1.397(10) . ?
C69A H69A 0.9300 . ?
C69A C70A 1.401(10) . ?
C70A H70A 0.9300 . ?
C70A C71A 1.395(10) . ?
C71A F5A 1.332(10) . ?
C71A C72A 1.382(10) . ?
C72A H72A 0.9300 . ?
C72A C73A 1.396(10) . ?
C73A H73A 0.9300 . ?
